data_4134728
loop_
_publ_author_name
'Tang, Shuxuan'
'Zhang, Li'
'Ruan, Huapeng'
'Zhao, Yue'
'Wang, Xinping'

_publ_section_title
;
 A Magnetically Robust Triplet Ground State Sulfur-Hydrocarbon Diradical
 Dication.
;
_journal_issue 16
_journal_name_full 'Journal of the American Chemical Society'
_journal_page_first 7340
_journal_page_last 7344
_journal_paper_doi 10.1021/jacs.0c02141
_journal_volume 142
_journal_year 2020
_chemical_formula_sum 'C34 H15 Al F36 O4 S2'
_chemical_formula_weight 1262.56
_space_group_crystal_system triclinic
_space_group_IT_number 2
_space_group_name_Hall '-P 1'
_space_group_name_H-M_alt 'P -1'
_atom_sites_solution_hydrogens geom
_audit_creation_method SHELXL-2018/3
_cell_angle_alpha 92.410(4)
_cell_angle_beta 98.443(4)
_cell_angle_gamma 103.385(4)
_cell_formula_units_Z 2
_cell_length_a 10.975(2)
_cell_length_b 11.916(2)
_cell_length_c 17.670(3)
_cell_measurement_reflns_used 4953
_cell_measurement_temperature 193(2)
_cell_measurement_theta_max 27.884
_cell_measurement_theta_min 2.338
_cell_volume 2216.8(7)
_computing_structure_refinement 'SHELXL-2018/3 (Sheldrick, 2018)'
_computing_structure_solution 'SHELXT 2014/5 (Sheldrick, 2014)'
_diffrn_ambient_temperature 193(2)
_diffrn_measured_fraction_theta_full 0.979
_diffrn_measured_fraction_theta_max 0.979
_diffrn_measurement_device_type 'Bruker APEX-II CCD'
_diffrn_measurement_method '\f and \w scans'
_diffrn_radiation_type MoK\a
_diffrn_radiation_wavelength 0.71073
_diffrn_reflns_av_R_equivalents 0.0359
_diffrn_reflns_av_unetI/netI 0.0625
_diffrn_reflns_Laue_measured_fraction_full 0.979
_diffrn_reflns_Laue_measured_fraction_max 0.979
_diffrn_reflns_limit_h_max 13
_diffrn_reflns_limit_h_min -12
_diffrn_reflns_limit_k_max 14
_diffrn_reflns_limit_k_min -14
_diffrn_reflns_limit_l_max 21
_diffrn_reflns_limit_l_min -20
_diffrn_reflns_number 11970
_diffrn_reflns_point_group_measured_fraction_full 0.979
_diffrn_reflns_point_group_measured_fraction_max 0.979
_diffrn_reflns_theta_full 25.008
_diffrn_reflns_theta_max 25.008
_diffrn_reflns_theta_min 2.036
_exptl_absorpt_coefficient_mu 0.332
_exptl_crystal_colour green
_exptl_crystal_density_diffrn 1.891
_exptl_crystal_description block
_exptl_crystal_F_000 1240
_exptl_crystal_size_max 0.120
_exptl_crystal_size_mid 0.110
_exptl_crystal_size_min 0.080
_refine_diff_density_max 0.476
_refine_diff_density_min -0.319
_refine_diff_density_rms 0.075
_refine_ls_extinction_method none
_refine_ls_goodness_of_fit_ref 1.046
_refine_ls_hydrogen_treatment constr
_refine_ls_matrix_type full
_refine_ls_number_parameters 697
_refine_ls_number_reflns 7633
_refine_ls_number_restraints 0
_refine_ls_restrained_S_all 1.046
_refine_ls_R_factor_all 0.0802
_refine_ls_R_factor_gt 0.0530
_refine_ls_shift/su_max 0.000
_refine_ls_shift/su_mean 0.000
_refine_ls_structure_factor_coef Fsqd
_refine_ls_weighting_details 'w=1/[\s^2^(Fo^2^)+(0.0541P)^2^+3.7434P] where P=(Fo^2^+2Fc^2^)/3'
_refine_ls_weighting_scheme calc
_refine_ls_wR_factor_gt 0.1258
_refine_ls_wR_factor_ref 0.1416
_reflns_Friedel_coverage 0.000
_reflns_number_gt 5591
_reflns_number_total 7633
_reflns_threshold_expression 'I > 2\s(I)'
_cod_data_source_file ja0c02141_si_003.cif
_cod_data_source_block A_a
_cod_depositor_comments 'Adding full bibliography for 4134728--4134730.cif.'
_cod_database_code 4134728
_shelx_shelxl_version_number 2018/3
_shelx_space_group_comment
;
The symmetry employed for this shelxl refinement is uniquely defined
by the following loop, which should always be used as a source of
symmetry information in preference to the above space-group names.
They are only intended as comments.
;
_shelx_estimated_absorpt_t_min 0.961
_shelx_estimated_absorpt_t_max 0.974

loop_
_space_group_symop_operation_xyz
'x, y, z'
'-x, -y, -z'

loop_
_atom_site_label
_atom_site_type_symbol
_atom_site_fract_x
_atom_site_fract_y
_atom_site_fract_z
_atom_site_U_iso_or_equiv
_atom_site_adp_type
_atom_site_occupancy
_atom_site_site_symmetry_order
_atom_site_calc_flag
_atom_site_refinement_flags_posn
_atom_site_refinement_flags_adp
_atom_site_refinement_flags_occupancy
_atom_site_disorder_assembly
_atom_site_disorder_group
Al1 Al 0.35419(10) 0.77089(10) 0.20930(6) 0.0213(3) Uani 1 1 d . . . . .
C1 C 0.2540(3) 0.5798(3) 0.7257(2) 0.0226(8) Uani 1 1 d . . . . .
C2 C 0.1635(4) 0.5541(4) 0.7749(2) 0.0267(9) Uani 1 1 d . . . . .
H2 H 0.088513 0.494402 0.759852 0.032 Uiso 1 1 calc R U . . .
C3 C 0.1844(4) 0.6159(4) 0.8450(2) 0.0309(10) Uani 1 1 d . . . . .
H3 H 0.122557 0.599905 0.878038 0.037 Uiso 1 1 calc R U . . .
C4 C 0.2955(4) 0.7019(4) 0.8681(2) 0.0350(10) Uani 1 1 d . . . . .
H4 H 0.309721 0.742653 0.917185 0.042 Uiso 1 1 calc R U . . .
C5 C 0.3847(4) 0.7284(4) 0.8204(2) 0.0330(10) Uani 1 1 d . . . . .
H5 H 0.459793 0.787546 0.836334 0.040 Uiso 1 1 calc R U . . .
C6 C 0.3646(4) 0.6681(3) 0.7482(2) 0.0240(8) Uani 1 1 d . . . . .
C7 C 0.3367(3) 0.4464(3) 0.5260(2) 0.0193(8) Uani 1 1 d . . . . .
C8 C 0.4422(3) 0.4580(3) 0.4864(2) 0.0182(8) Uani 1 1 d . . . . .
C9 C 0.4306(3) 0.3834(3) 0.4194(2) 0.0196(8) Uani 1 1 d . . . . .
C10 C 0.3132(3) 0.3064(3) 0.3915(2) 0.0205(8) Uani 1 1 d . . . . .
H10 H 0.305310 0.258749 0.345733 0.025 Uiso 1 1 calc R U . . .
C11 C 0.2087(3) 0.2974(3) 0.4281(2) 0.0219(8) Uani 1 1 d . . . . .
C12 C 0.2232(3) 0.3658(3) 0.4966(2) 0.0213(8) Uani 1 1 d . . . . .
H12 H 0.153812 0.357280 0.524025 0.026 Uiso 1 1 calc R U . . .
C13 C 0.0788(3) 0.2182(3) 0.3953(2) 0.0220(8) Uani 1 1 d . . . . .
C14 C -0.0180(4) 0.2945(4) 0.3809(2) 0.0291(9) Uani 1 1 d . . . . .
H14A H -0.020349 0.336978 0.429201 0.044 Uiso 1 1 calc R U . . .
H14B H -0.102414 0.245201 0.361356 0.044 Uiso 1 1 calc R U . . .
H14C H 0.007726 0.349533 0.343216 0.044 Uiso 1 1 calc R U . . .
C15 C 0.0803(4) 0.1518(4) 0.3199(2) 0.0264(9) Uani 1 1 d . . . . .
H15A H 0.104723 0.206601 0.281827 0.040 Uiso 1 1 calc R U . . .
H15B H -0.004409 0.102366 0.301160 0.040 Uiso 1 1 calc R U . . .
H15C H 0.141614 0.103601 0.328271 0.040 Uiso 1 1 calc R U . . .
C16 C 0.0365(4) 0.1311(3) 0.4537(2) 0.0276(9) Uani 1 1 d . . . . .
H16A H 0.098064 0.083413 0.463699 0.041 Uiso 1 1 calc R U . . .
H16B H -0.047130 0.081274 0.432934 0.041 Uiso 1 1 calc R U . . .
H16C H 0.031795 0.172993 0.501668 0.041 Uiso 1 1 calc R U . . .
C17 C 0.3487(3) 0.5226(3) 0.5946(2) 0.0210(8) Uani 1 1 d . . . . .
C18 C 0.4610(3) 0.6072(3) 0.6194(2) 0.0210(8) Uani 1 1 d . . . . .
C19 C 0.2530(4) 0.7819(3) 0.3553(2) 0.0254(9) Uani 1 1 d . . . . .
C20 C 0.2517(5) 0.6834(4) 0.4102(3) 0.0407(11) Uani 1 1 d . . . . .
C21 C 0.1142(4) 0.7740(4) 0.3162(2) 0.0315(10) Uani 1 1 d . . . . .
C22 C 0.3055(4) 0.9016(4) 0.4028(3) 0.0377(11) Uani 1 1 d . . . . .
C23 C 0.2431(3) 0.9217(3) 0.1047(2) 0.0233(8) Uani 1 1 d . . . . .
C24 C 0.3465(4) 0.9451(4) 0.0518(2) 0.0291(9) Uani 1 1 d . . . . .
C25 C 0.1208(4) 0.8383(4) 0.0598(2) 0.0293(9) Uani 1 1 d . . . . .
C26 C 0.2122(4) 1.0373(4) 0.1282(2) 0.0306(9) Uani 1 1 d . . . . .
C27 C 0.6342(4) 0.8476(4) 0.2463(2) 0.0281(9) Uani 1 1 d . . . . .
C28 C 0.6566(4) 0.8089(5) 0.3289(3) 0.0415(12) Uani 1 1 d . . . . .
C29 C 0.7314(4) 0.8115(4) 0.2001(3) 0.0404(11) Uani 1 1 d . . . . .
C30 C 0.6528(4) 0.9805(4) 0.2496(3) 0.0400(11) Uani 1 1 d . . . . .
C31 C 0.2861(4) 0.5299(3) 0.1373(2) 0.0269(9) Uani 1 1 d . . . . .
C32 C 0.2626(4) 0.4566(4) 0.2072(2) 0.0326(10) Uani 1 1 d . . . . .
C33 C 0.1734(4) 0.4799(4) 0.0700(2) 0.0352(10) Uani 1 1 d . . . . .
C34 C 0.4118(4) 0.5197(4) 0.1112(3) 0.0390(11) Uani 1 1 d . . . . .
F1 F 0.3693(3) 0.6694(3) 0.43014(15) 0.0529(8) Uani 1 1 d . . . . .
F2 F 0.1800(3) 0.5826(2) 0.37683(18) 0.0544(8) Uani 1 1 d . . . . .
F3 F 0.2095(3) 0.7046(3) 0.47564(15) 0.0556(8) Uani 1 1 d . . . . .
F4 F 0.0810(2) 0.6927(2) 0.25827(14) 0.0407(6) Uani 1 1 d . . . . .
F5 F 0.0303(2) 0.7472(2) 0.36466(15) 0.0449(7) Uani 1 1 d . . . . .
F6 F 0.1021(2) 0.8733(2) 0.28762(15) 0.0395(6) Uani 1 1 d . . . . .
F7 F 0.3385(2) 0.9853(2) 0.35717(16) 0.0455(7) Uani 1 1 d . . . . .
F8 F 0.2199(3) 0.9293(2) 0.44194(16) 0.0478(7) Uani 1 1 d . . . . .
F9 F 0.4082(3) 0.8994(3) 0.45319(15) 0.0516(8) Uani 1 1 d . . . . .
F10 F 0.3018(2) 1.0987(2) 0.18457(13) 0.0351(6) Uani 1 1 d . . . . .
F11 F 0.1028(2) 1.0199(2) 0.15561(14) 0.0388(6) Uani 1 1 d . . . . .
F12 F 0.2041(3) 1.1058(2) 0.07029(14) 0.0410(6) Uani 1 1 d . . . . .
F13 F 0.0452(2) 0.7890(2) 0.10754(14) 0.0409(6) Uani 1 1 d . . . . .
F14 F 0.1490(2) 0.7521(2) 0.01969(13) 0.0335(6) Uani 1 1 d . . . . .
F15 F 0.0554(2) 0.8925(2) 0.01023(14) 0.0420(6) Uani 1 1 d . . . . .
F16 F 0.3010(2) 0.9621(2) -0.01928(13) 0.0389(6) Uani 1 1 d . . . . .
F17 F 0.4008(2) 0.8554(2) 0.04859(13) 0.0335(6) Uani 1 1 d . . . . .
F18 F 0.4389(2) 1.0380(2) 0.07973(14) 0.0391(6) Uani 1 1 d . . . . .
F19 F 0.3396(3) 0.5111(2) 0.27047(14) 0.0413(6) Uani 1 1 d . . . . .
F20 F 0.1441(2) 0.4434(2) 0.22077(15) 0.0427(6) Uani 1 1 d . . . . .
F21 F 0.2839(3) 0.3519(2) 0.19832(15) 0.0437(7) Uani 1 1 d . . . . .
F22 F 0.5033(2) 0.5300(2) 0.17231(17) 0.0470(7) Uani 1 1 d . . . . .
F23 F 0.4502(3) 0.6027(2) 0.06682(16) 0.0476(7) Uani 1 1 d . . . . .
F24 F 0.4021(3) 0.4176(2) 0.07312(17) 0.0527(7) Uani 1 1 d . . . . .
F25 F 0.0708(2) 0.5155(2) 0.08162(15) 0.0405(6) Uani 1 1 d . . . . .
F26 F 0.1425(3) 0.3647(2) 0.06228(15) 0.0480(7) Uani 1 1 d . . . . .
F27 F 0.2046(3) 0.5183(2) 0.00392(14) 0.0463(7) Uani 1 1 d . . . . .
F28 F 0.6033(3) 0.6964(3) 0.33049(16) 0.0514(7) Uani 1 1 d . . . . .
F29 F 0.6063(2) 0.8681(3) 0.37726(14) 0.0511(8) Uani 1 1 d . . . . .
F30 F 0.7807(2) 0.8258(3) 0.35687(16) 0.0576(8) Uani 1 1 d . . . . .
F31 F 0.6705(3) 1.0192(2) 0.18064(17) 0.0516(7) Uani 1 1 d . . . . .
F32 F 0.5504(2) 1.0114(2) 0.26841(16) 0.0434(7) Uani 1 1 d . . . . .
F33 F 0.7524(2) 1.0368(2) 0.30133(18) 0.0549(8) Uani 1 1 d . . . . .
F34 F 0.6941(2) 0.8132(3) 0.12536(15) 0.0471(7) Uani 1 1 d . . . . .
F35 F 0.7428(3) 0.7046(2) 0.21412(19) 0.0546(8) Uani 1 1 d . . . . .
F36 F 0.8467(2) 0.8831(3) 0.21855(17) 0.0502(7) Uani 1 1 d . . . . .
O1 O 0.2866(2) 0.8765(2) 0.16964(15) 0.0265(6) Uani 1 1 d . . . . .
O2 O 0.2839(2) 0.6413(2) 0.15551(15) 0.0257(6) Uani 1 1 d . . . . .
O3 O 0.3294(2) 0.7694(2) 0.30395(14) 0.0253(6) Uani 1 1 d . . . . .
O4 O 0.5159(2) 0.7941(2) 0.21033(15) 0.0265(6) Uani 1 1 d . . . . .
S1 S 0.21519(9) 0.49965(9) 0.63785(6) 0.0258(2) Uani 1 1 d . . . . .
S2 S 0.48129(9) 0.71294(9) 0.69311(6) 0.0276(2) Uani 1 1 d . . . . .

loop_
_atom_site_aniso_label
_atom_site_aniso_U_11
_atom_site_aniso_U_22
_atom_site_aniso_U_33
_atom_site_aniso_U_23
_atom_site_aniso_U_13
_atom_site_aniso_U_12
Al1 0.0143(5) 0.0232(6) 0.0268(6) 0.0060(5) 0.0037(4) 0.0046(5)
C1 0.0167(18) 0.025(2) 0.027(2) 0.0062(16) 0.0042(15) 0.0066(16)
C2 0.0199(19) 0.028(2) 0.031(2) 0.0032(17) 0.0047(16) 0.0035(17)
C3 0.027(2) 0.038(2) 0.029(2) 0.0058(18) 0.0128(18) 0.0050(19)
C4 0.031(2) 0.040(3) 0.032(2) -0.0010(19) 0.0114(19) 0.001(2)
C5 0.024(2) 0.036(2) 0.036(2) -0.0023(19) 0.0062(18) -0.0001(19)
C6 0.0193(19) 0.023(2) 0.030(2) 0.0039(16) 0.0058(16) 0.0053(17)
C7 0.0155(18) 0.0196(19) 0.0253(19) 0.0044(15) 0.0056(15) 0.0071(15)
C8 0.0120(16) 0.0188(18) 0.0248(18) 0.0040(15) 0.0022(14) 0.0059(15)
C9 0.0142(17) 0.0214(19) 0.0243(19) 0.0071(15) 0.0036(15) 0.0054(16)
C10 0.0155(18) 0.0204(19) 0.0250(19) 0.0037(15) 0.0031(15) 0.0026(16)
C11 0.0169(18) 0.0195(19) 0.029(2) 0.0072(16) 0.0014(15) 0.0051(16)
C12 0.0151(18) 0.024(2) 0.0264(19) 0.0066(16) 0.0063(15) 0.0050(16)
C13 0.0140(18) 0.022(2) 0.029(2) 0.0033(16) 0.0062(15) -0.0005(16)
C14 0.0179(19) 0.030(2) 0.036(2) 0.0025(18) -0.0011(17) 0.0028(18)
C15 0.0185(19) 0.031(2) 0.028(2) -0.0003(17) 0.0060(16) 0.0019(17)
C16 0.024(2) 0.024(2) 0.033(2) 0.0067(17) 0.0067(17) -0.0006(18)
C17 0.0163(18) 0.023(2) 0.0262(19) 0.0059(16) 0.0035(15) 0.0102(16)
C18 0.0169(18) 0.0188(19) 0.028(2) 0.0049(16) 0.0007(15) 0.0063(16)
C19 0.020(2) 0.027(2) 0.032(2) 0.0051(17) 0.0058(17) 0.0095(17)
C20 0.047(3) 0.049(3) 0.038(2) 0.016(2) 0.020(2) 0.025(3)
C21 0.021(2) 0.032(2) 0.041(2) 0.003(2) 0.0085(18) 0.0041(18)
C22 0.026(2) 0.047(3) 0.044(3) -0.002(2) 0.005(2) 0.018(2)
C23 0.0174(18) 0.028(2) 0.0247(19) 0.0050(16) 0.0011(15) 0.0066(17)
C24 0.028(2) 0.027(2) 0.030(2) 0.0066(17) 0.0023(17) 0.0022(19)
C25 0.0183(19) 0.034(2) 0.035(2) 0.0060(19) 0.0019(17) 0.0059(18)
C26 0.029(2) 0.029(2) 0.036(2) 0.0053(18) 0.0006(18) 0.0135(19)
C27 0.0146(19) 0.031(2) 0.037(2) 0.0069(18) 0.0007(17) 0.0031(17)
C28 0.026(2) 0.057(3) 0.041(3) 0.011(2) 0.000(2) 0.009(2)
C29 0.019(2) 0.045(3) 0.055(3) 0.008(2) 0.005(2) 0.005(2)
C30 0.022(2) 0.039(3) 0.055(3) 0.004(2) 0.000(2) 0.004(2)
C31 0.023(2) 0.021(2) 0.036(2) 0.0067(17) 0.0046(17) 0.0027(17)
C32 0.037(2) 0.027(2) 0.037(2) 0.0054(18) 0.007(2) 0.012(2)
C33 0.034(2) 0.033(3) 0.038(2) 0.002(2) 0.004(2) 0.007(2)
C34 0.038(3) 0.031(3) 0.050(3) 0.006(2) 0.014(2) 0.009(2)
F1 0.0554(18) 0.071(2) 0.0495(16) 0.0331(15) 0.0165(14) 0.0400(16)
F2 0.067(2) 0.0307(15) 0.074(2) 0.0196(14) 0.0347(17) 0.0122(15)
F3 0.067(2) 0.076(2) 0.0423(16) 0.0259(15) 0.0296(14) 0.0372(17)
F4 0.0252(13) 0.0454(16) 0.0453(15) -0.0034(12) 0.0033(11) -0.0015(12)
F5 0.0280(13) 0.0561(17) 0.0535(16) 0.0054(13) 0.0193(12) 0.0078(13)
F6 0.0281(13) 0.0446(15) 0.0504(15) 0.0130(12) 0.0050(11) 0.0173(12)
F7 0.0376(15) 0.0266(14) 0.0703(19) 0.0016(13) 0.0128(13) 0.0013(12)
F8 0.0387(15) 0.0530(17) 0.0558(17) -0.0106(14) 0.0137(13) 0.0183(14)
F9 0.0357(15) 0.071(2) 0.0440(15) -0.0168(14) -0.0076(12) 0.0171(14)
F10 0.0338(13) 0.0299(13) 0.0403(14) -0.0036(11) -0.0004(11) 0.0098(11)
F11 0.0303(13) 0.0438(15) 0.0480(15) 0.0039(12) 0.0077(11) 0.0195(12)
F12 0.0489(16) 0.0348(14) 0.0428(14) 0.0133(11) 0.0018(12) 0.0191(13)
F13 0.0262(13) 0.0472(16) 0.0445(15) 0.0045(12) 0.0087(11) -0.0027(12)
F14 0.0282(12) 0.0331(14) 0.0356(13) -0.0015(11) 0.0006(10) 0.0039(11)
F15 0.0321(13) 0.0490(16) 0.0427(15) 0.0061(12) -0.0111(11) 0.0160(12)
F16 0.0425(15) 0.0453(15) 0.0292(13) 0.0105(11) 0.0069(11) 0.0089(13)
F17 0.0303(13) 0.0378(14) 0.0368(13) 0.0041(11) 0.0092(10) 0.0144(11)
F18 0.0301(13) 0.0354(14) 0.0455(15) 0.0031(11) 0.0088(11) -0.0061(12)
F19 0.0491(16) 0.0391(15) 0.0351(14) 0.0065(11) -0.0032(12) 0.0152(13)
F20 0.0381(15) 0.0423(15) 0.0520(16) 0.0174(13) 0.0196(12) 0.0083(13)
F21 0.0517(17) 0.0279(14) 0.0532(16) 0.0126(12) 0.0053(13) 0.0132(13)
F22 0.0274(13) 0.0449(16) 0.0698(18) 0.0047(14) 0.0011(13) 0.0149(12)
F23 0.0412(15) 0.0465(16) 0.0612(18) 0.0100(14) 0.0299(14) 0.0084(13)
F24 0.0504(17) 0.0421(16) 0.0711(19) -0.0087(14) 0.0230(15) 0.0164(14)
F25 0.0273(13) 0.0395(15) 0.0493(15) 0.0066(12) -0.0015(11) 0.0014(12)
F26 0.0550(17) 0.0256(14) 0.0539(16) -0.0020(12) -0.0050(14) -0.0001(13)
F27 0.0549(17) 0.0483(17) 0.0329(14) 0.0066(12) 0.0024(12) 0.0094(14)
F28 0.0479(17) 0.0535(18) 0.0577(17) 0.0310(14) 0.0064(14) 0.0188(15)
F29 0.0331(15) 0.083(2) 0.0350(14) 0.0028(14) 0.0010(12) 0.0124(15)
F30 0.0275(14) 0.094(2) 0.0516(17) 0.0164(16) -0.0094(12) 0.0222(15)
F31 0.0417(16) 0.0450(17) 0.0703(19) 0.0294(15) 0.0164(14) 0.0059(13)
F32 0.0272(13) 0.0312(14) 0.0712(18) 0.0001(13) 0.0052(12) 0.0086(11)
F33 0.0253(14) 0.0477(17) 0.079(2) -0.0088(15) -0.0055(14) -0.0056(13)
F34 0.0284(14) 0.072(2) 0.0418(15) 0.0048(14) 0.0138(12) 0.0077(14)
F35 0.0348(15) 0.0482(18) 0.089(2) 0.0094(16) 0.0140(15) 0.0227(14)
F36 0.0155(12) 0.0634(19) 0.0697(19) 0.0070(15) 0.0092(12) 0.0041(12)
O1 0.0224(14) 0.0287(15) 0.0276(14) 0.0066(12) -0.0011(11) 0.0069(12)
O2 0.0199(13) 0.0215(14) 0.0351(15) 0.0030(12) 0.0027(11) 0.0049(12)
O3 0.0203(13) 0.0320(16) 0.0256(14) 0.0084(12) 0.0072(11) 0.0070(12)
O4 0.0137(13) 0.0291(15) 0.0347(15) 0.0070(12) 0.0014(11) 0.0022(12)
S1 0.0138(4) 0.0322(6) 0.0298(5) -0.0016(4) 0.0064(4) 0.0015(4)
S2 0.0191(5) 0.0280(5) 0.0346(5) -0.0037(4) 0.0108(4) 0.0004(4)

loop_
_atom_type_symbol
_atom_type_description
_atom_type_scat_dispersion_real
_atom_type_scat_dispersion_imag
_atom_type_scat_source
C C 0.0033 0.0016 'International Tables Vol C Tables 4.2.6.8 and 6.1.1.4'
H H 0.0000 0.0000 'International Tables Vol C Tables 4.2.6.8 and 6.1.1.4'
Al Al 0.0645 0.0514 'International Tables Vol C Tables 4.2.6.8 and 6.1.1.4'
F F 0.0171 0.0103 'International Tables Vol C Tables 4.2.6.8 and 6.1.1.4'
O O 0.0106 0.0060 'International Tables Vol C Tables 4.2.6.8 and 6.1.1.4'
S S 0.1246 0.1234 'International Tables Vol C Tables 4.2.6.8 and 6.1.1.4'

loop_
_geom_angle_atom_site_label_1
_geom_angle_atom_site_label_2
_geom_angle_atom_site_label_3
_geom_angle
_geom_angle_site_symmetry_1
_geom_angle_site_symmetry_3
_geom_angle_publ_flag
O1 Al1 O4 114.93(14) . . ?
O1 Al1 O2 108.02(13) . . ?
O4 Al1 O2 106.87(14) . . ?
O1 Al1 O3 106.55(14) . . ?
O4 Al1 O3 107.20(14) . . ?
O2 Al1 O3 113.46(14) . . ?
C6 C1 C2 120.0(4) . . ?
C6 C1 S1 124.7(3) . . ?
C2 C1 S1 115.3(3) . . ?
C3 C2 C1 119.5(4) . . ?
C3 C2 H2 120.3 . . ?
C1 C2 H2 120.3 . . ?
C2 C3 C4 120.5(4) . . ?
C2 C3 H3 119.7 . . ?
C4 C3 H3 119.7 . . ?
C5 C4 C3 120.6(4) . . ?
C5 C4 H4 119.7 . . ?
C3 C4 H4 119.7 . . ?
C4 C5 C6 119.9(4) . . ?
C4 C5 H5 120.0 . . ?
C6 C5 H5 120.0 . . ?
C5 C6 C1 119.5(4) . . ?
C5 C6 S2 115.1(3) . . ?
C1 C6 S2 125.4(3) . . ?
C12 C7 C8 119.4(3) . . ?
C12 C7 C17 121.9(3) . . ?
C8 C7 C17 118.6(3) . . ?
C7 C8 C9 118.7(3) . . ?
C7 C8 C8 120.8(4) . 2_666 ?
C9 C8 C8 120.5(4) . 2_666 ?
C10 C9 C8 119.2(3) . . ?
C10 C9 C18 122.1(3) . 2_666 ?
C8 C9 C18 118.6(3) . 2_666 ?
C11 C10 C9 122.5(4) . . ?
C11 C10 H10 118.7 . . ?
C9 C10 H10 118.8 . . ?
C10 C11 C12 117.9(3) . . ?
C10 C11 C13 122.4(3) . . ?
C12 C11 C13 119.6(3) . . ?
C7 C12 C11 122.1(3) . . ?
C7 C12 H12 118.9 . . ?
C11 C12 H12 118.9 . . ?
C15 C13 C11 112.3(3) . . ?
C15 C13 C16 108.9(3) . . ?
C11 C13 C16 109.6(3) . . ?
C15 C13 C14 108.8(3) . . ?
C11 C13 C14 108.1(3) . . ?
C16 C13 C14 109.0(3) . . ?
C13 C14 H14A 109.5 . . ?
C13 C14 H14B 109.5 . . ?
H14A C14 H14B 109.5 . . ?
C13 C14 H14C 109.5 . . ?
H14A C14 H14C 109.5 . . ?
H14B C14 H14C 109.5 . . ?
C13 C15 H15A 109.5 . . ?
C13 C15 H15B 109.5 . . ?
H15A C15 H15B 109.5 . . ?
C13 C15 H15C 109.5 . . ?
H15A C15 H15C 109.5 . . ?
H15B C15 H15C 109.5 . . ?
C13 C16 H16A 109.5 . . ?
C13 C16 H16B 109.5 . . ?
H16A C16 H16B 109.5 . . ?
C13 C16 H16C 109.5 . . ?
H16A C16 H16C 109.5 . . ?
H16B C16 H16C 109.5 . . ?
C18 C17 C7 120.3(3) . . ?
C18 C17 S1 125.4(3) . . ?
C7 C17 S1 114.3(3) . . ?
C17 C18 C9 121.1(3) . 2_666 ?
C17 C18 S2 124.8(3) . . ?
C9 C18 S2 114.0(3) 2_666 . ?
O3 C19 C20 108.1(3) . . ?
O3 C19 C21 112.2(3) . . ?
C20 C19 C21 108.5(3) . . ?
O3 C19 C22 109.8(3) . . ?
C20 C19 C22 109.3(3) . . ?
C21 C19 C22 108.8(3) . . ?
F2 C20 F3 107.8(4) . . ?
F2 C20 F1 107.2(4) . . ?
F3 C20 F1 106.7(4) . . ?
F2 C20 C19 111.6(4) . . ?
F3 C20 C19 113.3(4) . . ?
F1 C20 C19 110.0(4) . . ?
F6 C21 F4 107.3(3) . . ?
F6 C21 F5 107.8(3) . . ?
F4 C21 F5 107.6(3) . . ?
F6 C21 C19 111.5(3) . . ?
F4 C21 C19 110.0(3) . . ?
F5 C21 C19 112.5(3) . . ?
F7 C22 F9 107.9(4) . . ?
F7 C22 F8 107.9(4) . . ?
F9 C22 F8 107.9(4) . . ?
F7 C22 C19 110.8(4) . . ?
F9 C22 C19 110.2(4) . . ?
F8 C22 C19 111.9(4) . . ?
O1 C23 C26 108.0(3) . . ?
O1 C23 C24 110.2(3) . . ?
C26 C23 C24 109.3(3) . . ?
O1 C23 C25 111.1(3) . . ?
C26 C23 C25 109.1(3) . . ?
C24 C23 C25 109.1(3) . . ?
F16 C24 F18 107.9(3) . . ?
F16 C24 F17 107.8(3) . . ?
F18 C24 F17 106.8(3) . . ?
F16 C24 C23 113.1(3) . . ?
F18 C24 C23 110.8(3) . . ?
F17 C24 C23 110.3(3) . . ?
F13 C25 F15 108.4(3) . . ?
F13 C25 F14 106.7(3) . . ?
F15 C25 F14 107.3(3) . . ?
F13 C25 C23 111.0(3) . . ?
F15 C25 C23 112.1(3) . . ?
F14 C25 C23 111.1(3) . . ?
F11 C26 F12 107.4(3) . . ?
F11 C26 F10 106.2(3) . . ?
F12 C26 F10 106.8(3) . . ?
F11 C26 C23 111.7(3) . . ?
F12 C26 C23 113.3(3) . . ?
F10 C26 C23 111.1(3) . . ?
O4 C27 C30 110.4(3) . . ?
O4 C27 C28 110.2(3) . . ?
C30 C27 C28 109.7(4) . . ?
O4 C27 C29 108.0(3) . . ?
C30 C27 C29 109.7(3) . . ?
C28 C27 C29 108.8(3) . . ?
F29 C28 F30 107.3(4) . . ?
F29 C28 F28 107.8(4) . . ?
F30 C28 F28 107.5(4) . . ?
F29 C28 C27 111.0(4) . . ?
F30 C28 C27 112.1(4) . . ?
F28 C28 C27 110.9(4) . . ?
F34 C29 F36 107.9(4) . . ?
F34 C29 F35 108.3(4) . . ?
F36 C29 F35 107.6(4) . . ?
F34 C29 C27 110.4(3) . . ?
F36 C29 C27 111.6(4) . . ?
F35 C29 C27 110.9(4) . . ?
F33 C30 F32 106.8(4) . . ?
F33 C30 F31 107.8(4) . . ?
F32 C30 F31 107.7(4) . . ?
F33 C30 C27 112.9(4) . . ?
F32 C30 C27 111.1(4) . . ?
F31 C30 C27 110.3(4) . . ?
O2 C31 C34 112.6(3) . . ?
O2 C31 C32 109.9(3) . . ?
C34 C31 C32 110.0(3) . . ?
O2 C31 C33 107.4(3) . . ?
C34 C31 C33 109.0(4) . . ?
C32 C31 C33 107.7(3) . . ?
F20 C32 F21 107.7(3) . . ?
F20 C32 F19 107.0(3) . . ?
F21 C32 F19 107.5(3) . . ?
F20 C32 C31 111.4(3) . . ?
F21 C32 C31 113.4(3) . . ?
F19 C32 C31 109.6(3) . . ?
F26 C33 F25 108.1(4) . . ?
F26 C33 F27 108.2(4) . . ?
F25 C33 F27 107.4(4) . . ?
F26 C33 C31 112.6(3) . . ?
F25 C33 C31 110.4(3) . . ?
F27 C33 C31 109.9(3) . . ?
F23 C34 F24 108.5(4) . . ?
F23 C34 F22 107.7(4) . . ?
F24 C34 F22 106.9(4) . . ?
F23 C34 C31 110.8(4) . . ?
F24 C34 C31 112.7(4) . . ?
F22 C34 C31 110.2(4) . . ?
C23 O1 Al1 147.2(3) . . ?
C31 O2 Al1 148.3(3) . . ?
C19 O3 Al1 147.9(2) . . ?
C27 O4 Al1 147.3(3) . . ?
C17 S1 C1 108.08(18) . . ?
C6 S2 C18 107.63(19) . . ?

loop_
_geom_bond_atom_site_label_1
_geom_bond_atom_site_label_2
_geom_bond_distance
_geom_bond_site_symmetry_2
_geom_bond_publ_flag
Al1 O1 1.726(3) . ?
Al1 O4 1.729(3) . ?
Al1 O2 1.729(3) . ?
Al1 O3 1.734(3) . ?
C1 C6 1.403(5) . ?
C1 C2 1.404(5) . ?
C1 S1 1.731(4) . ?
C2 C3 1.377(6) . ?
C2 H2 0.9500 . ?
C3 C4 1.394(6) . ?
C3 H3 0.9500 . ?
C4 C5 1.375(6) . ?
C4 H4 0.9500 . ?
C5 C6 1.399(6) . ?
C5 H5 0.9500 . ?
C6 S2 1.723(4) . ?
C7 C12 1.399(5) . ?
C7 C8 1.421(5) . ?
C7 C17 1.453(5) . ?
C8 C9 1.423(5) . ?
C8 C8 1.427(7) 2_666 ?
C9 C10 1.404(5) . ?
C9 C18 1.444(5) 2_666 ?
C10 C11 1.383(5) . ?
C10 H10 0.9500 . ?
C11 C12 1.398(5) . ?
C11 C13 1.533(5) . ?
C12 H12 0.9500 . ?
C13 C15 1.525(5) . ?
C13 C16 1.538(5) . ?
C13 C14 1.551(5) . ?
C14 H14A 0.9800 . ?
C14 H14B 0.9800 . ?
C14 H14C 0.9800 . ?
C15 H15A 0.9800 . ?
C15 H15B 0.9800 . ?
C15 H15C 0.9800 . ?
C16 H16A 0.9800 . ?
C16 H16B 0.9800 . ?
C16 H16C 0.9800 . ?
C17 C18 1.399(5) . ?
C17 S1 1.723(4) . ?
C18 S2 1.726(4) . ?
C19 O3 1.349(5) . ?
C19 C20 1.552(6) . ?
C19 C21 1.559(5) . ?
C19 C22 1.565(6) . ?
C20 F2 1.332(6) . ?
C20 F3 1.342(5) . ?
C20 F1 1.337(5) . ?
C21 F6 1.333(5) . ?
C21 F4 1.327(5) . ?
C21 F5 1.342(5) . ?
C22 F7 1.328(5) . ?
C22 F9 1.336(5) . ?
C22 F8 1.335(5) . ?
C23 O1 1.358(4) . ?
C23 C26 1.548(6) . ?
C23 C24 1.557(6) . ?
C23 C25 1.556(5) . ?
C24 F16 1.324(4) . ?
C24 F18 1.336(5) . ?
C24 F17 1.342(5) . ?
C25 F13 1.329(5) . ?
C25 F15 1.333(5) . ?
C25 F14 1.343(5) . ?
C26 F11 1.335(5) . ?
C26 F12 1.341(5) . ?
C26 F10 1.346(5) . ?
C27 O4 1.356(4) . ?
C27 C30 1.546(6) . ?
C27 C28 1.551(6) . ?
C27 C29 1.558(6) . ?
C28 F29 1.343(6) . ?
C28 F30 1.344(5) . ?
C28 F28 1.336(6) . ?
C29 F34 1.326(5) . ?
C29 F36 1.338(5) . ?
C29 F35 1.338(6) . ?
C30 F33 1.341(5) . ?
C30 F32 1.342(5) . ?
C30 F31 1.345(5) . ?
C31 O2 1.359(5) . ?
C31 C34 1.546(6) . ?
C31 C32 1.560(6) . ?
C31 C33 1.570(6) . ?
C32 F20 1.332(5) . ?
C32 F21 1.328(5) . ?
C32 F19 1.340(5) . ?
C33 F26 1.331(5) . ?
C33 F25 1.332(5) . ?
C33 F27 1.334(5) . ?
C34 F23 1.318(5) . ?
C34 F24 1.340(5) . ?
C34 F22 1.343(5) . ?
